data_7705898
loop_
_publ_author_name
'Das, Krishna Sundar'
'Pal, Baishakhi'
'Saha, Sayan'
'Akhtar, Sohel'
'De, Avik'
'Ray, Partha Pratim'
'Mondal, Raju'

_publ_section_title
;
 Utilization of counter anions for charge transportation in the electrical
 device fabrication of Zn(II) metal-organic frameworks.
;
_journal_issue 46
_journal_name_full 'Dalton transactions (Cambridge, England : 2003)'
_journal_page_first 17005
_journal_page_last 17016
_journal_paper_doi 10.1039/d0dt02589e
_journal_volume 49
_journal_year 2020
_chemical_formula_sum 'C7 H8 N4'
_chemical_formula_weight 148.17
_space_group_crystal_system monoclinic
_space_group_IT_number 14
_space_group_name_Hall '-P 2yn'
_space_group_name_H-M_alt 'P 1 21/n 1'
_atom_sites_solution_hydrogens difmap
_audit_creation_method SHELXL-2016/6
_audit_update_record
;
2020-10-16 deposited with the CCDC.	2020-11-02 downloaded from the CCDC.
;
_cell_angle_alpha 90
_cell_angle_beta 98.500(2)
_cell_angle_gamma 90
_cell_formula_units_Z 4
_cell_length_a 5.3811(2)
_cell_length_b 16.1944(6)
_cell_length_c 8.2691(4)
_cell_measurement_reflns_used 6155
_cell_measurement_temperature 100(2)
_cell_measurement_theta_max 34.09
_cell_measurement_theta_min 2.79
_cell_volume 712.68(5)
_computing_cell_refinement 'Bruker APEX-3'
_computing_data_collection 'Bruker APEX-3'
_computing_data_reduction 'Bruker SHELXTL'
_computing_molecular_graphics 'Bruker SHELXTL'
_computing_publication_material 'Bruker SHELXTL'
_computing_structure_refinement 'SHELXL-2016/6 (Sheldrick, 2016)'
_computing_structure_solution 'SHELXT 2014/5 (Sheldrick, 2014)'
_diffrn_ambient_temperature 100(2)
_diffrn_detector_area_resol_mean 8
_diffrn_measured_fraction_theta_full 0.976
_diffrn_measured_fraction_theta_max 0.982
_diffrn_measurement_device_type 'Bruker APEX-2 CCD area detector'
_diffrn_measurement_method '/w scans'
_diffrn_radiation_type MoK\a
_diffrn_radiation_wavelength 0.71073
_diffrn_reflns_av_R_equivalents 0.0598
_diffrn_reflns_av_unetI/netI 0.0419
_diffrn_reflns_Laue_measured_fraction_full 0.976
_diffrn_reflns_Laue_measured_fraction_max 0.982
_diffrn_reflns_limit_h_max 7
_diffrn_reflns_limit_h_min -7
_diffrn_reflns_limit_k_max 21
_diffrn_reflns_limit_k_min -20
_diffrn_reflns_limit_l_max 11
_diffrn_reflns_limit_l_min -11
_diffrn_reflns_number 9029
_diffrn_reflns_point_group_measured_fraction_full 0.976
_diffrn_reflns_point_group_measured_fraction_max 0.982
_diffrn_reflns_theta_full 25.242
_diffrn_reflns_theta_max 28.991
_diffrn_reflns_theta_min 2.790
_diffrn_source 'fine-focus sealed tube'
_exptl_absorpt_coefficient_mu 0.092
_exptl_absorpt_correction_T_max 1.00000000
_exptl_absorpt_correction_T_min 0.66938939
_exptl_absorpt_correction_type multi-scan
_exptl_absorpt_process_details 'SADABS v.2.03 (Bruker, 2001), R(int)=0.1380 before correction'
_exptl_crystal_colour Colourless
_exptl_crystal_density_diffrn 1.381
_exptl_crystal_density_meas ?
_exptl_crystal_density_method 'not measured'
_exptl_crystal_description Plate
_exptl_crystal_F_000 312
_exptl_crystal_size_max 0.34
_exptl_crystal_size_mid 0.28
_exptl_crystal_size_min 0.26
_refine_diff_density_max 0.446
_refine_diff_density_min -0.237
_refine_diff_density_rms 0.055
_refine_ls_extinction_method none
_refine_ls_goodness_of_fit_ref 1.080
_refine_ls_hydrogen_treatment refall
_refine_ls_matrix_type full
_refine_ls_number_parameters 132
_refine_ls_number_reflns 1868
_refine_ls_number_restraints 0
_refine_ls_restrained_S_all 1.080
_refine_ls_R_factor_all 0.0502
_refine_ls_R_factor_gt 0.0463
_refine_ls_shift/su_max 0.000
_refine_ls_shift/su_mean 0.000
_refine_ls_structure_factor_coef Fsqd
_refine_ls_weighting_details 'w=1/[\s^2^(Fo^2^)+(0.0691P)^2^+0.2178P] where P=(Fo^2^+2Fc^2^)/3'
_refine_ls_weighting_scheme calc
_refine_ls_wR_factor_gt 0.1237
_refine_ls_wR_factor_ref 0.1262
_reflns_Friedel_coverage 0.000
_reflns_number_gt 1700
_reflns_number_total 1868
_reflns_threshold_expression 'I > 2\s(I)'
_cod_data_source_file d0dt02589e2.cif
_cod_data_source_block mo_RM071020_0m_a
_cod_depositor_comments
;
The following automatic conversions were performed:

data item '_exptl_crystal_density_meas' value 'not measured' was
changed to '?' -- the value is perceived as not measured.

Automatic conversion script
Id: cif_fix_values 7556 2019-12-06 15:28:31Z antanas 
;
_cod_original_sg_symbol_H-M 'P 21/n'
_cod_database_code 7705898
_shelx_shelxl_version_number 2016/6
_shelx_space_group_comment
;
The symmetry employed for this shelxl refinement is uniquely defined
by the following loop, which should always be used as a source of
symmetry information in preference to the above space-group names.
They are only intended as comments.
;
_shelx_estimated_absorpt_t_min 0.4999
_shelx_estimated_absorpt_t_max 0.7468

loop_
_space_group_symop_operation_xyz
'x, y, z'
'-x+1/2, y+1/2, -z+1/2'
'-x, -y, -z'
'x-1/2, -y-1/2, z-1/2'

loop_
_atom_site_label
_atom_site_type_symbol
_atom_site_fract_x
_atom_site_fract_y
_atom_site_fract_z
_atom_site_U_iso_or_equiv
_atom_site_adp_type
_atom_site_occupancy
_atom_site_site_symmetry_order
_atom_site_calc_flag
_atom_site_refinement_flags_posn
_atom_site_refinement_flags_adp
_atom_site_refinement_flags_occupancy
_atom_site_disorder_assembly
_atom_site_disorder_group
N1 N 0.66346(18) 0.10510(6) 0.56792(12) 0.0171(2) Uani 1 1 d . . . . .
H111 H 0.761(4) 0.0583(12) 0.582(2) 0.037(5) Uiso 1 1 d . . . . .
N2 N 0.46410(18) 0.11486(6) 0.64826(12) 0.0186(2) Uani 1 1 d . . . . .
N3 N 0.31537(18) 0.48080(6) 0.72118(12) 0.0180(2) Uani 1 1 d . . . . .
H333 H 0.215(4) 0.5198(12) 0.763(2) 0.036(5) Uiso 1 1 d . . . . .
N4 N 0.54704(18) 0.46653(6) 0.80527(12) 0.0181(2) Uani 1 1 d . . . . .
C1 C 0.7167(2) 0.17470(7) 0.48993(13) 0.0155(2) Uani 1 1 d . . . . .
H1 H 0.859(3) 0.1765(10) 0.4295(19) 0.022(4) Uiso 1 1 d . . . . .
C2 C 0.54221(19) 0.23365(6) 0.51724(12) 0.0142(2) Uani 1 1 d . . . . .
C3 C 0.3892(2) 0.19284(7) 0.61617(13) 0.0171(2) Uani 1 1 d . . . . .
H3 H 0.241(3) 0.2131(10) 0.6615(19) 0.025(4) Uiso 1 1 d . . . . .
C4 C 0.2672(2) 0.43199(7) 0.58777(13) 0.0178(3) Uani 1 1 d . . . . .
H4 H 0.115(3) 0.4363(10) 0.5184(19) 0.025(4) Uiso 1 1 d . . . . .
C5 C 0.4762(2) 0.38320(6) 0.58190(13) 0.0149(2) Uani 1 1 d . . . . .
C6 C 0.6440(2) 0.40722(7) 0.72088(14) 0.0169(2) Uani 1 1 d . . . . .
H6 H 0.814(3) 0.3869(10) 0.757(2) 0.026(4) Uiso 1 1 d . . . . .
C7 C 0.5168(2) 0.32065(7) 0.45396(13) 0.0185(3) Uani 1 1 d . . . . .
H7A H 0.674(3) 0.3349(11) 0.408(2) 0.027(4) Uiso 1 1 d . . . . .
H7B H 0.377(3) 0.3244(10) 0.364(2) 0.027(4) Uiso 1 1 d . . . . .

loop_
_atom_site_aniso_label
_atom_site_aniso_U_11
_atom_site_aniso_U_22
_atom_site_aniso_U_33
_atom_site_aniso_U_23
_atom_site_aniso_U_13
_atom_site_aniso_U_12
N1 0.0166(4) 0.0141(5) 0.0206(5) 0.0003(3) 0.0033(3) 0.0021(3)
N2 0.0163(5) 0.0179(5) 0.0219(5) 0.0013(3) 0.0044(4) -0.0027(3)
N3 0.0171(5) 0.0147(4) 0.0234(5) -0.0010(3) 0.0068(4) 0.0023(3)
N4 0.0168(5) 0.0156(5) 0.0225(5) -0.0007(3) 0.0044(3) -0.0018(3)
C1 0.0128(5) 0.0157(5) 0.0186(5) -0.0004(4) 0.0042(4) 0.0007(3)
C2 0.0134(5) 0.0141(5) 0.0156(5) -0.0008(3) 0.0035(3) -0.0004(3)
C3 0.0131(5) 0.0189(5) 0.0203(5) 0.0005(4) 0.0053(4) -0.0004(4)
C4 0.0162(5) 0.0157(5) 0.0217(5) 0.0004(4) 0.0035(4) 0.0017(4)
C5 0.0146(5) 0.0122(5) 0.0188(5) 0.0014(4) 0.0055(4) 0.0008(3)
C6 0.0130(5) 0.0166(5) 0.0217(5) 0.0002(4) 0.0047(4) -0.0004(4)
C7 0.0244(6) 0.0144(5) 0.0179(5) 0.0012(4) 0.0072(4) 0.0031(4)

loop_
_atom_type_symbol
_atom_type_description
_atom_type_scat_dispersion_real
_atom_type_scat_dispersion_imag
_atom_type_scat_source
C C 0.0033 0.0016 'International Tables Vol C Tables 4.2.6.8 and 6.1.1.4'
H H 0.0000 0.0000 'International Tables Vol C Tables 4.2.6.8 and 6.1.1.4'
N N 0.0061 0.0033 'International Tables Vol C Tables 4.2.6.8 and 6.1.1.4'

loop_
_geom_angle_atom_site_label_1
_geom_angle_atom_site_label_2
_geom_angle_atom_site_label_3
_geom_angle
_geom_angle_site_symmetry_1
_geom_angle_site_symmetry_3
_geom_angle_publ_flag
C1 N1 N2 112.14(9) . . ?
C1 N1 H111 126.4(12) . . ?
N2 N1 H111 120.7(11) . . ?
C3 N2 N1 104.49(9) . . ?
C4 N3 N4 111.73(9) . . ?
C4 N3 H333 130.6(11) . . ?
N4 N3 H333 117.7(11) . . ?
C6 N4 N3 104.78(9) . . ?
N1 C1 C2 107.55(9) . . ?
N1 C1 H1 120.5(9) . . ?
C2 C1 H1 132.0(9) . . ?
C1 C2 C3 103.93(9) . . ?
C1 C2 C7 128.35(10) . . ?
C3 C2 C7 127.71(10) . . ?
N2 C3 C2 111.88(10) . . ?
N2 C3 H3 118.3(9) . . ?
C2 C3 H3 129.8(9) . . ?
N3 C4 C5 107.74(10) . . ?
N3 C4 H4 120.2(10) . . ?
C5 C4 H4 132.0(10) . . ?
C4 C5 C6 103.93(9) . . ?
C4 C5 C7 127.88(10) . . ?
C6 C5 C7 128.17(10) . . ?
N4 C6 C5 111.82(10) . . ?
N4 C6 H6 120.3(10) . . ?
C5 C6 H6 127.9(10) . . ?
C2 C7 C5 113.70(9) . . ?
C2 C7 H7A 108.0(10) . . ?
C5 C7 H7A 109.3(10) . . ?
C2 C7 H7B 110.1(10) . . ?
C5 C7 H7B 108.7(10) . . ?
H7A C7 H7B 106.8(13) . . ?

loop_
_geom_bond_atom_site_label_1
_geom_bond_atom_site_label_2
_geom_bond_distance
_geom_bond_site_symmetry_2
_geom_bond_publ_flag
N1 C1 1.3503(14) . ?
N1 N2 1.3520(13) . ?
N1 H111 0.92(2) . ?
N2 C3 1.3401(15) . ?
N3 C4 1.3507(14) . ?
N3 N4 1.3545(13) . ?
N3 H333 0.929(19) . ?
N4 C6 1.3377(14) . ?
C1 C2 1.3809(14) . ?
C1 H1 0.976(17) . ?
C2 C3 1.4082(14) . ?
C2 C7 1.5021(15) . ?
C3 H3 0.986(16) . ?
C4 C5 1.3808(14) . ?
C4 H4 0.932(17) . ?
C5 C6 1.4076(15) . ?
C5 C7 1.5038(14) . ?
C6 H6 0.979(18) . ?
C7 H7A 1.004(17) . ?
C7 H7B 0.980(18) . ?
